data_4119902
loop_
_publ_author_name
'Holger Braunschweig'
'Alexander Damme'
'Rian D. Dewhurst'
'Thomas Kramer'
'Thomas Kupfer'
'Krzysztof Radacki'
'Eva Siedler'
'Alexandra Trumpp'
'Katharina Wagner'
'Christine Werner'

_publ_contact_author_address
; Institut f\"ur Anorganische Chemie
Universit\"at W\"urzburg
Am Hubland
97074 W\"urzburg, Germany
;
_publ_contact_author_email H.Braunschweig@mail.uni-wuerzburg.de
_publ_contact_author_fax +49-931-3184623
_publ_contact_author_name 'Prof. Dr. Holger Braunschweig'
_publ_contact_author_phone +49-931-3185260
_publ_section_title
;
 Quaternizing Diboranes(4): Highly Divergent Outcomes and an Inorganic
 Wagner-Meerwein Rearrangement
;
_journal_name_full 'Journal of the American Chemical Society'
_journal_page_first 8702
_journal_page_last 8707
_journal_paper_doi 10.1021/ja403037k
_journal_volume 135
_journal_year 2013
_chemical_formula_moiety 'C51 H64 B2 Cl2 N2'
_chemical_formula_sum 'C51 H64 B2 Cl2 N2'
_chemical_formula_weight 797.56
_chemical_name_common
;
?
;
_chemical_name_systematic
; 
?
;
_space_group_IT_number 14
_symmetry_cell_setting monoclinic
_symmetry_space_group_name_Hall '-P 2yn'
_symmetry_space_group_name_H-M 'P 1 21/n 1'
_atom_sites_solution_hydrogens geom
_atom_sites_solution_primary direct
_atom_sites_solution_secondary difmap
_audit_creation_method SHELXL-97
_cell_angle_alpha 90.00
_cell_angle_beta 107.558(2)
_cell_angle_gamma 90.00
_cell_formula_units_Z 4
_cell_length_a 14.7943(11)
_cell_length_b 14.7283(10)
_cell_length_c 22.0276(16)
_cell_measurement_reflns_used 8099
_cell_measurement_temperature 100(2)
_cell_measurement_theta_max 26.70
_cell_measurement_theta_min 2.38
_cell_volume 4576.1(6)
_computing_cell_refinement 'Saint+ ver. 7.68A (Bruker AXS)'
_computing_data_collection 'APEX2 ver. 2010.3 (Bruker AXS)'
_computing_data_reduction 'Saint+ ver. 7.68A (Bruker AXS)'
_computing_molecular_graphics 'XP ver. 5.1 (Bruker AXS, 1998)'
_computing_publication_material 'SHELXL-97 (Sheldrick, 2008)'
_computing_structure_refinement 'SHELXL-97 (Sheldrick, 1997)'
_computing_structure_solution 'SHELXS-97 (Sheldrick, 1990)'
_diffrn_ambient_temperature 100(2)
_diffrn_detector_area_resol_mean 8.333
_diffrn_measured_fraction_theta_full 0.999
_diffrn_measured_fraction_theta_max 0.997
_diffrn_measurement_device_type 'Bruker X8-APEX II'
_diffrn_measurement_method '\f and \w scans'
_diffrn_radiation_monochromator 'multi-layer mirror'
_diffrn_radiation_source 'rotating anode'
_diffrn_radiation_type MoK\a
_diffrn_radiation_wavelength 0.71073
_diffrn_reflns_av_R_equivalents 0.0426
_diffrn_reflns_av_sigmaI/netI 0.0335
_diffrn_reflns_limit_h_max 18
_diffrn_reflns_limit_h_min -18
_diffrn_reflns_limit_k_max 14
_diffrn_reflns_limit_k_min -18
_diffrn_reflns_limit_l_max 27
_diffrn_reflns_limit_l_min -27
_diffrn_reflns_number 49640
_diffrn_reflns_theta_full 26.00
_diffrn_reflns_theta_max 26.78
_diffrn_reflns_theta_min 1.48
_exptl_absorpt_coefficient_mu 0.178
_exptl_absorpt_correction_T_max 0.7454
_exptl_absorpt_correction_T_min 0.6375
_exptl_absorpt_correction_type multi-scan
_exptl_absorpt_process_details 'Sadabs 2008/1 (Bruker 2008)'
_exptl_crystal_colour colourless
_exptl_crystal_density_diffrn 1.158
_exptl_crystal_description block
_exptl_crystal_F_000 1712
_exptl_crystal_size_max 0.48
_exptl_crystal_size_mid 0.44
_exptl_crystal_size_min 0.34
_refine_diff_density_max 0.331
_refine_diff_density_min -0.408
_refine_diff_density_rms 0.043
_refine_ls_extinction_method none
_refine_ls_goodness_of_fit_ref 1.013
_refine_ls_hydrogen_treatment constr
_refine_ls_matrix_type full
_refine_ls_number_parameters 528
_refine_ls_number_reflns 9739
_refine_ls_number_restraints 0
_refine_ls_restrained_S_all 1.013
_refine_ls_R_factor_all 0.0557
_refine_ls_R_factor_gt 0.0397
_refine_ls_shift/su_max 0.000
_refine_ls_shift/su_mean 0.000
_refine_ls_structure_factor_coef Fsqd
_refine_ls_weighting_details 'calc w=1/[\s^2^(Fo^2^)+(0.0453P)^2^+2.1870P] where P=(Fo^2^+2Fc^2^)/3'
_refine_ls_weighting_scheme calc
_refine_ls_wR_factor_gt 0.0957
_refine_ls_wR_factor_ref 0.1050
_reflns_number_gt 7757
_reflns_number_total 9739
_reflns_threshold_expression >2sigma(I)
_cod_data_source_file ja403037k_si_001_08.cif
_cod_data_source_block 13b
_cod_database_code 4119902

loop_
_symmetry_equiv_pos_as_xyz
'x, y, z'
'-x+1/2, y+1/2, -z+1/2'
'-x, -y, -z'
'x-1/2, -y-1/2, z-1/2'

loop_
_atom_site_label
_atom_site_type_symbol
_atom_site_fract_x
_atom_site_fract_y
_atom_site_fract_z
_atom_site_U_iso_or_equiv
_atom_site_adp_type
_atom_site_occupancy
_atom_site_symmetry_multiplicity
_atom_site_calc_flag
_atom_site_refinement_flags
B1 B 0.40344(11) 0.62705(11) 0.21617(8) 0.0188(3) Uani 1 1 d .
Cl2 Cl 0.32483(3) 0.71735(3) 0.23568(2) 0.03063(10) Uani 1 1 d .
Cl1 Cl 0.36229(3) 0.62077(3) 0.125708(17) 0.02661(10) Uani 1 1 d .
B2 B 0.51516(11) 0.67893(11) 0.24584(8) 0.0194(3) Uani 1 1 d .
C3 C 0.36779(10) 0.52725(10) 0.23262(6) 0.0168(3) Uani 1 1 d .
N6 N 0.27905(8) 0.50278(8) 0.23301(5) 0.0177(2) Uani 1 1 d .
C7 C 0.27032(11) 0.40931(10) 0.23246(7) 0.0222(3) Uani 1 1 d .
H7 H 0.2152 0.3760 0.2321 0.027 Uiso 1 1 calc R
C8 C 0.35396(11) 0.37447(10) 0.23260(7) 0.0228(3) Uani 1 1 d .
H8 H 0.3694 0.3119 0.2323 0.027 Uiso 1 1 calc R
N9 N 0.41372(8) 0.44699(8) 0.23328(5) 0.0180(2) Uani 1 1 d .
C11 C 0.19858(10) 0.55583(10) 0.23834(7) 0.0192(3) Uani 1 1 d .
C12 C 0.18953(10) 0.56769(10) 0.29932(7) 0.0223(3) Uani 1 1 d .
C13 C 0.10785(11) 0.61025(11) 0.30353(8) 0.0263(3) Uani 1 1 d .
H13 H 0.0990 0.6185 0.3442 0.032 Uiso 1 1 calc R
C14 C 0.03910(11) 0.64089(11) 0.24982(8) 0.0283(4) Uani 1 1 d .
H14 H -0.0153 0.6716 0.2539 0.034 Uiso 1 1 calc R
C15 C 0.04950(11) 0.62677(11) 0.19036(8) 0.0261(3) Uani 1 1 d .
H15 H 0.0018 0.6479 0.1537 0.031 Uiso 1 1 calc R
C16 C 0.12837(10) 0.58227(10) 0.18297(7) 0.0215(3) Uani 1 1 d .
C17 C 0.26280(11) 0.53468(12) 0.35964(7) 0.0271(3) Uani 1 1 d .
H17 H 0.3231 0.5228 0.3494 0.033 Uiso 1 1 calc R
C18 C 0.28299(13) 0.60687(14) 0.41230(8) 0.0372(4) Uani 1 1 d .
H18A H 0.2284 0.6117 0.4286 0.056 Uiso 1 1 calc R
H18B H 0.2942 0.6656 0.3949 0.056 Uiso 1 1 calc R
H18C H 0.3393 0.5894 0.4470 0.056 Uiso 1 1 calc R
C19 C 0.23112(14) 0.44537(14) 0.38305(9) 0.0404(4) Uani 1 1 d .
H19A H 0.1712 0.4551 0.3925 0.061 Uiso 1 1 calc R
H19B H 0.2797 0.4252 0.4217 0.061 Uiso 1 1 calc R
H19C H 0.2223 0.3989 0.3499 0.061 Uiso 1 1 calc R
C20 C 0.13146(11) 0.55937(11) 0.11643(7) 0.0256(3) Uani 1 1 d .
H20 H 0.1973 0.5392 0.1196 0.031 Uiso 1 1 calc R
C21 C 0.10769(13) 0.64164(13) 0.07191(8) 0.0372(4) Uani 1 1 d .
H21A H 0.0421 0.6604 0.0661 0.056 Uiso 1 1 calc R
H21B H 0.1152 0.6254 0.0306 0.056 Uiso 1 1 calc R
H21C H 0.1506 0.6918 0.0906 0.056 Uiso 1 1 calc R
C22 C 0.06372(12) 0.48026(13) 0.08968(8) 0.0349(4) Uani 1 1 d .
H22A H 0.0822 0.4275 0.1179 0.052 Uiso 1 1 calc R
H22B H 0.0669 0.4645 0.0471 0.052 Uiso 1 1 calc R
H22C H -0.0012 0.4982 0.0869 0.052 Uiso 1 1 calc R
C1 C 0.53500(10) 0.75856(10) 0.20162(7) 0.0209(3) Uani 1 1 d .
C32 C 0.53258(10) 0.85036(11) 0.22035(7) 0.0239(3) Uani 1 1 d .
C33 C 0.54737(11) 0.92020(11) 0.18194(8) 0.0289(4) Uani 1 1 d .
H33 H 0.5441 0.9812 0.1952 0.035 Uiso 1 1 calc R
C34 C 0.56665(11) 0.90438(12) 0.12523(8) 0.0312(4) Uani 1 1 d .
C35 C 0.57095(11) 0.81477(12) 0.10745(8) 0.0295(4) Uani 1 1 d .
H35 H 0.5849 0.8020 0.0690 0.035 Uiso 1 1 calc R
C36 C 0.55547(10) 0.74250(11) 0.14406(7) 0.0233(3) Uani 1 1 d .
C37 C 0.51430(12) 0.87704(11) 0.28172(8) 0.0307(4) Uani 1 1 d .
H37A H 0.5714 0.8659 0.3175 0.046 Uiso 1 1 calc R
H37B H 0.4617 0.8409 0.2872 0.046 Uiso 1 1 calc R
H37C H 0.4980 0.9417 0.2803 0.046 Uiso 1 1 calc R
C38 C 0.58339(15) 0.98172(14) 0.08497(10) 0.0472(5) Uani 1 1 d .
H38A H 0.6423 1.0131 0.1077 0.071 Uiso 1 1 calc R
H38B H 0.5302 1.0245 0.0764 0.071 Uiso 1 1 calc R
H38C H 0.5885 0.9578 0.0446 0.071 Uiso 1 1 calc R
C39 C 0.56519(11) 0.64881(12) 0.11957(8) 0.0287(4) Uani 1 1 d .
H39A H 0.5515 0.6035 0.1482 0.043 Uiso 1 1 calc R
H39B H 0.6300 0.6403 0.1177 0.043 Uiso 1 1 calc R
H39C H 0.5203 0.6416 0.0768 0.043 Uiso 1 1 calc R
C2 C 0.59519(10) 0.67493(10) 0.31385(7) 0.0211(3) Uani 1 1 d .
C42 C 0.69249(11) 0.66982(10) 0.31693(7) 0.0228(3) Uani 1 1 d .
C43 C 0.76359(11) 0.68628(11) 0.37352(7) 0.0270(3) Uani 1 1 d .
H43 H 0.8278 0.6827 0.3738 0.032 Uiso 1 1 calc R
C44 C 0.74449(12) 0.70780(11) 0.42974(8) 0.0306(4) Uani 1 1 d .
C45 C 0.65045(13) 0.70808(11) 0.42800(8) 0.0303(4) Uani 1 1 d .
H45 H 0.6353 0.7210 0.4661 0.036 Uiso 1 1 calc R
C46 C 0.57661(11) 0.69012(11) 0.37245(7) 0.0254(3) Uani 1 1 d .
C47 C 0.72344(11) 0.64223(12) 0.26015(7) 0.0280(4) Uani 1 1 d .
H47A H 0.7147 0.6934 0.2305 0.042 Uiso 1 1 calc R
H47B H 0.6852 0.5906 0.2386 0.042 Uiso 1 1 calc R
H47C H 0.7905 0.6248 0.2745 0.042 Uiso 1 1 calc R
C48 C 0.82343(14) 0.72603(15) 0.49057(9) 0.0459(5) Uani 1 1 d .
H48A H 0.7975 0.7266 0.5266 0.069 Uiso 1 1 calc R
H48B H 0.8524 0.7850 0.4875 0.069 Uiso 1 1 calc R
H48C H 0.8715 0.6783 0.4970 0.069 Uiso 1 1 calc R
C49 C 0.47841(12) 0.68842(13) 0.37905(8) 0.0343(4) Uani 1 1 d .
H49A H 0.4815 0.6682 0.4220 0.052 Uiso 1 1 calc R
H49B H 0.4387 0.6464 0.3477 0.052 Uiso 1 1 calc R
H49C H 0.4510 0.7495 0.3718 0.052 Uiso 1 1 calc R
C51 C 0.51250(10) 0.43026(10) 0.23703(7) 0.0210(3) Uani 1 1 d .
C52 C 0.53323(11) 0.40509(10) 0.18144(8) 0.0244(3) Uani 1 1 d .
C53 C 0.62728(12) 0.38127(12) 0.18803(9) 0.0339(4) Uani 1 1 d .
H53 H 0.6446 0.3651 0.1513 0.041 Uiso 1 1 calc R
C54 C 0.69497(12) 0.38072(12) 0.24651(10) 0.0392(4) Uani 1 1 d .
H54 H 0.7584 0.3646 0.2497 0.047 Uiso 1 1 calc R
C55 C 0.67191(12) 0.40338(12) 0.30072(9) 0.0346(4) Uani 1 1 d .
H55 H 0.7197 0.4020 0.3408 0.041 Uiso 1 1 calc R
C56 C 0.57962(11) 0.42828(10) 0.29782(8) 0.0251(3) Uani 1 1 d .
C57 C 0.45862(12) 0.39543(11) 0.11690(7) 0.0268(3) Uani 1 1 d .
H57 H 0.4020 0.4320 0.1175 0.032 Uiso 1 1 calc R
C58 C 0.42805(14) 0.29625(12) 0.10495(8) 0.0367(4) Uani 1 1 d .
H58A H 0.4838 0.2583 0.1087 0.055 Uiso 1 1 calc R
H58B H 0.3834 0.2901 0.0621 0.055 Uiso 1 1 calc R
H58C H 0.3973 0.2768 0.1364 0.055 Uiso 1 1 calc R
C59 C 0.49183(16) 0.42843(13) 0.06123(9) 0.0440(5) Uani 1 1 d .
H59A H 0.5409 0.3875 0.0557 0.066 Uiso 1 1 calc R
H59B H 0.5178 0.4899 0.0702 0.066 Uiso 1 1 calc R
H59C H 0.4380 0.4291 0.0222 0.066 Uiso 1 1 calc R
C60 C 0.55385(12) 0.44822(11) 0.35824(7) 0.0280(4) Uani 1 1 d .
H60 H 0.5072 0.4993 0.3489 0.034 Uiso 1 1 calc R
C61 C 0.63920(13) 0.47719(13) 0.41373(8) 0.0377(4) Uani 1 1 d .
H61A H 0.6807 0.4248 0.4288 0.057 Uiso 1 1 calc R
H61B H 0.6172 0.5005 0.4485 0.057 Uiso 1 1 calc R
H61C H 0.6744 0.5248 0.3994 0.057 Uiso 1 1 calc R
C62 C 0.50690(14) 0.36634(13) 0.37972(9) 0.0396(4) Uani 1 1 d .
H62A H 0.4483 0.3507 0.3463 0.059 Uiso 1 1 calc R
H62B H 0.4921 0.3817 0.4189 0.059 Uiso 1 1 calc R
H62C H 0.5504 0.3144 0.3876 0.059 Uiso 1 1 calc R
C101 C 0.19785(13) 0.44812(17) 0.87071(10) 0.0476(5) Uani 1 1 d .
H101 H 0.1884 0.4629 0.8273 0.057 Uiso 1 1 calc R
C102 C 0.19098(13) 0.35938(17) 0.88849(10) 0.0490(5) Uani 1 1 d .
H102 H 0.1781 0.3127 0.8573 0.059 Uiso 1 1 calc R
C103 C 0.20268(14) 0.3379(2) 0.95127(11) 0.0588(6) Uani 1 1 d .
H103 H 0.1972 0.2767 0.9633 0.071 Uiso 1 1 calc R
C104 C 0.22231(17) 0.4053(2) 0.99632(12) 0.0704(8) Uani 1 1 d .
H104 H 0.2300 0.3907 1.0396 0.085 Uiso 1 1 calc R
C105 C 0.23093(15) 0.4935(2) 0.97924(12) 0.0668(8) Uani 1 1 d .
H105 H 0.2455 0.5396 1.0108 0.080 Uiso 1 1 calc R
C106 C 0.21849(13) 0.51560(18) 0.91644(11) 0.0531(6) Uani 1 1 d .
H106 H 0.2241 0.5769 0.9047 0.064 Uiso 1 1 calc R

loop_
_atom_site_aniso_label
_atom_site_aniso_U_11
_atom_site_aniso_U_22
_atom_site_aniso_U_33
_atom_site_aniso_U_23
_atom_site_aniso_U_13
_atom_site_aniso_U_12
B1 0.0205(8) 0.0157(8) 0.0205(8) 0.0002(6) 0.0064(6) 0.0015(6)
Cl2 0.02450(19) 0.01542(19) 0.0547(3) -0.00357(17) 0.01610(17) 0.00068(15)
Cl1 0.02537(19) 0.0294(2) 0.02151(17) 0.00734(15) 0.00171(14) -0.00709(15)
B2 0.0196(8) 0.0153(8) 0.0251(8) -0.0030(7) 0.0093(6) 0.0029(6)
C3 0.0199(7) 0.0165(7) 0.0132(6) 0.0005(5) 0.0040(5) 0.0006(6)
N6 0.0190(6) 0.0159(6) 0.0180(6) 0.0015(5) 0.0054(5) 0.0006(5)
C7 0.0239(7) 0.0158(7) 0.0269(8) 0.0031(6) 0.0077(6) -0.0030(6)
C8 0.0264(8) 0.0134(7) 0.0282(8) 0.0020(6) 0.0078(6) -0.0009(6)
N9 0.0201(6) 0.0149(6) 0.0193(6) 0.0011(5) 0.0063(5) 0.0006(5)
C11 0.0178(7) 0.0151(7) 0.0258(7) 0.0011(6) 0.0082(6) -0.0016(6)
C12 0.0240(7) 0.0166(7) 0.0273(8) -0.0002(6) 0.0090(6) -0.0044(6)
C13 0.0285(8) 0.0214(8) 0.0327(8) -0.0045(7) 0.0151(7) -0.0040(7)
C14 0.0230(8) 0.0199(8) 0.0448(10) -0.0016(7) 0.0145(7) 0.0005(6)
C15 0.0203(7) 0.0212(8) 0.0353(8) 0.0035(7) 0.0060(6) -0.0006(6)
C16 0.0203(7) 0.0168(7) 0.0273(8) 0.0026(6) 0.0071(6) -0.0038(6)
C17 0.0273(8) 0.0321(9) 0.0230(8) 0.0023(7) 0.0091(6) -0.0009(7)
C18 0.0375(10) 0.0526(12) 0.0232(8) -0.0059(8) 0.0117(7) -0.0046(9)
C19 0.0438(10) 0.0409(11) 0.0359(10) 0.0130(8) 0.0112(8) -0.0011(9)
C20 0.0216(7) 0.0310(9) 0.0227(7) 0.0052(7) 0.0044(6) -0.0004(6)
C21 0.0342(9) 0.0435(11) 0.0335(9) 0.0148(8) 0.0098(7) 0.0049(8)
C22 0.0317(9) 0.0450(11) 0.0260(8) -0.0031(8) 0.0059(7) -0.0094(8)
C1 0.0150(7) 0.0190(8) 0.0270(7) 0.0007(6) 0.0036(5) -0.0016(6)
C32 0.0173(7) 0.0193(8) 0.0335(8) -0.0003(6) 0.0051(6) -0.0010(6)
C33 0.0215(8) 0.0180(8) 0.0432(10) 0.0042(7) 0.0035(7) -0.0018(6)
C34 0.0220(8) 0.0299(9) 0.0374(9) 0.0116(7) 0.0023(7) -0.0040(7)
C35 0.0232(8) 0.0377(10) 0.0257(8) 0.0052(7) 0.0046(6) -0.0040(7)
C36 0.0166(7) 0.0273(8) 0.0238(7) 0.0008(6) 0.0030(6) -0.0021(6)
C37 0.0336(9) 0.0177(8) 0.0431(10) -0.0053(7) 0.0148(7) -0.0020(7)
C38 0.0476(11) 0.0407(12) 0.0492(12) 0.0192(9) 0.0086(9) -0.0069(9)
C39 0.0274(8) 0.0331(10) 0.0263(8) -0.0031(7) 0.0089(6) -0.0002(7)
C2 0.0246(7) 0.0148(7) 0.0237(7) -0.0014(6) 0.0072(6) -0.0013(6)
C42 0.0244(7) 0.0178(8) 0.0259(7) -0.0002(6) 0.0070(6) -0.0009(6)
C43 0.0240(8) 0.0235(8) 0.0304(8) 0.0009(7) 0.0033(6) -0.0024(6)
C44 0.0377(9) 0.0227(8) 0.0260(8) -0.0018(7) 0.0013(7) -0.0070(7)
C45 0.0443(10) 0.0241(9) 0.0237(8) -0.0046(7) 0.0119(7) -0.0026(7)
C46 0.0311(8) 0.0185(8) 0.0280(8) -0.0004(6) 0.0114(6) 0.0002(6)
C47 0.0229(8) 0.0325(9) 0.0284(8) -0.0017(7) 0.0072(6) 0.0036(7)
C48 0.0490(11) 0.0491(13) 0.0301(9) -0.0063(9) -0.0023(8) -0.0143(10)
C49 0.0374(9) 0.0368(10) 0.0340(9) 0.0018(8) 0.0186(7) 0.0015(8)
C51 0.0210(7) 0.0128(7) 0.0300(8) 0.0011(6) 0.0090(6) 0.0015(6)
C52 0.0288(8) 0.0146(7) 0.0333(8) 0.0004(6) 0.0144(7) -0.0006(6)
C53 0.0325(9) 0.0251(9) 0.0517(11) -0.0059(8) 0.0241(8) 0.0008(7)
C54 0.0224(8) 0.0297(10) 0.0663(13) -0.0083(9) 0.0145(8) 0.0033(7)
C55 0.0234(8) 0.0241(9) 0.0486(10) -0.0043(8) -0.0006(7) 0.0035(7)
C56 0.0255(8) 0.0139(7) 0.0330(8) -0.0003(6) 0.0043(6) 0.0011(6)
C57 0.0365(9) 0.0212(8) 0.0267(8) 0.0018(6) 0.0159(7) 0.0026(7)
C58 0.0464(10) 0.0285(9) 0.0334(9) 0.0012(8) 0.0092(8) -0.0064(8)
C59 0.0767(14) 0.0321(10) 0.0345(10) -0.0073(8) 0.0337(10) -0.0152(10)
C60 0.0318(8) 0.0211(8) 0.0264(8) 0.0014(6) 0.0015(6) 0.0020(7)
C61 0.0451(10) 0.0274(9) 0.0312(9) 0.0025(7) -0.0027(8) -0.0007(8)
C62 0.0494(11) 0.0345(10) 0.0313(9) 0.0029(8) 0.0069(8) -0.0070(9)
C101 0.0291(9) 0.0708(16) 0.0444(11) -0.0126(11) 0.0133(8) 0.0048(10)
C102 0.0242(9) 0.0688(16) 0.0514(12) -0.0187(11) 0.0072(8) 0.0000(9)
C103 0.0296(10) 0.0809(18) 0.0616(14) 0.0019(13) 0.0072(9) 0.0029(11)
C104 0.0458(13) 0.117(3) 0.0429(13) -0.0062(15) 0.0047(10) 0.0161(15)
C105 0.0386(12) 0.101(2) 0.0512(14) -0.0365(15) -0.0009(10) 0.0113(13)
C106 0.0276(10) 0.0637(15) 0.0670(14) -0.0188(12) 0.0130(9) 0.0025(9)

loop_
_atom_type_symbol
_atom_type_description
_atom_type_scat_dispersion_real
_atom_type_scat_dispersion_imag
_atom_type_scat_source
C C 0.0033 0.0016 'International Tables Vol C Tables 4.2.6.8 and 6.1.1.4'
H H 0.0000 0.0000 'International Tables Vol C Tables 4.2.6.8 and 6.1.1.4'
B B 0.0013 0.0007 'International Tables Vol C Tables 4.2.6.8 and 6.1.1.4'
N N 0.0061 0.0033 'International Tables Vol C Tables 4.2.6.8 and 6.1.1.4'
Cl Cl 0.1484 0.1585 'International Tables Vol C Tables 4.2.6.8 and 6.1.1.4'

loop_
_geom_angle_atom_site_label_1
_geom_angle_atom_site_label_2
_geom_angle_atom_site_label_3
_geom_angle
C3 B1 B2 129.55(12)
C3 B1 Cl2 108.55(10)
B2 B1 Cl2 100.53(10)
C3 B1 Cl1 99.52(9)
B2 B1 Cl1 112.24(10)
Cl2 B1 Cl1 104.29(8)
C2 B2 C1 111.97(12)
C2 B2 B1 132.58(13)
C1 B2 B1 114.52(12)
N9 C3 N6 104.40(12)
N9 C3 B1 126.04(12)
N6 C3 B1 127.81(12)
C3 N6 C7 110.53(12)
C3 N6 C11 132.05(12)
C7 N6 C11 117.25(12)
C8 C7 N6 107.33(13)
C7 C8 N9 106.93(13)
C3 N9 C8 110.79(12)
C3 N9 C51 129.44(12)
C8 N9 C51 119.72(12)
C16 C11 C12 122.78(13)
C16 C11 N6 119.27(13)
C12 C11 N6 117.42(13)
C13 C12 C11 117.20(14)
C13 C12 C17 119.45(14)
C11 C12 C17 123.34(14)
C14 C13 C12 121.35(15)
C15 C14 C13 119.94(15)
C14 C15 C16 121.35(15)
C15 C16 C11 117.27(14)
C15 C16 C20 119.26(13)
C11 C16 C20 123.35(13)
C12 C17 C18 111.35(14)
C12 C17 C19 110.98(14)
C18 C17 C19 110.41(14)
C16 C20 C21 111.99(14)
C16 C20 C22 109.46(13)
C21 C20 C22 110.97(14)
C36 C1 C32 116.95(14)
C36 C1 B2 123.42(14)
C32 C1 B2 119.63(13)
C33 C32 C1 120.40(15)
C33 C32 C37 117.14(15)
C1 C32 C37 122.45(14)
C34 C33 C32 122.58(16)
C33 C34 C35 117.14(15)
C33 C34 C38 121.26(17)
C35 C34 C38 121.60(17)
C34 C35 C36 122.31(16)
C35 C36 C1 120.60(15)
C35 C36 C39 116.26(14)
C1 C36 C39 123.11(14)
C46 C2 C42 115.90(13)
C46 C2 B2 123.59(13)
C42 C2 B2 119.80(13)
C43 C42 C2 121.01(14)
C43 C42 C47 116.95(14)
C2 C42 C47 121.98(13)
C44 C43 C42 122.55(15)
C45 C44 C43 116.80(14)
C45 C44 C48 121.77(16)
C43 C44 C48 121.38(16)
C44 C45 C46 122.60(15)
C45 C46 C2 120.82(15)
C45 C46 C49 116.19(14)
C2 C46 C49 122.99(14)
C52 C51 C56 123.34(14)
C52 C51 N9 118.38(13)
C56 C51 N9 117.69(13)
C51 C52 C53 116.70(15)
C51 C52 C57 123.64(14)
C53 C52 C57 119.47(14)
C54 C53 C52 121.32(16)
C53 C54 C55 120.70(16)
C54 C55 C56 121.21(16)
C55 C56 C51 116.66(15)
C55 C56 C60 120.72(14)
C51 C56 C60 122.57(14)
C52 C57 C58 110.12(13)
C52 C57 C59 113.65(15)
C58 C57 C59 108.37(14)
C56 C60 C61 112.90(14)
C56 C60 C62 111.98(14)
C61 C60 C62 108.29(14)
C102 C101 C106 119.6(2)
C101 C102 C103 120.4(2)
C104 C103 C102 119.7(3)
C105 C104 C103 120.3(2)
C104 C105 C106 120.3(2)
C105 C106 C101 119.6(3)

loop_
_geom_bond_atom_site_label_1
_geom_bond_atom_site_label_2
_geom_bond_distance
B1 C3 1.639(2)
B1 B2 1.758(2)
B1 Cl2 1.8994(17)
B1 Cl1 1.9020(16)
B2 C2 1.606(2)
B2 C1 1.607(2)
C3 N9 1.3613(18)
C3 N6 1.3640(18)
N6 C7 1.3824(19)
N6 C11 1.4580(18)
C7 C8 1.339(2)
C8 N9 1.3837(19)
N9 C51 1.4597(18)
C11 C16 1.398(2)
C11 C12 1.401(2)
C12 C13 1.389(2)
C12 C17 1.519(2)
C13 C14 1.383(2)
C14 C15 1.380(2)
C15 C16 1.390(2)
C16 C20 1.518(2)
C17 C18 1.535(2)
C17 C19 1.537(2)
C20 C21 1.531(2)
C20 C22 1.534(2)
C1 C36 1.409(2)
C1 C32 1.417(2)
C32 C33 1.391(2)
C32 C37 1.508(2)
C33 C34 1.382(2)
C34 C35 1.384(3)
C34 C38 1.509(2)
C35 C36 1.395(2)
C36 C39 1.504(2)
C2 C46 1.416(2)
C2 C42 1.422(2)
C42 C43 1.389(2)
C42 C47 1.512(2)
C43 C44 1.387(2)
C44 C45 1.380(2)
C44 C48 1.512(2)
C45 C46 1.398(2)
C46 C49 1.503(2)
C51 C52 1.399(2)
C51 C56 1.406(2)
C52 C53 1.399(2)
C52 C57 1.521(2)
C53 C54 1.373(3)
C54 C55 1.378(3)
C55 C56 1.397(2)
C56 C60 1.519(2)
C57 C58 1.528(2)
C57 C59 1.531(2)
C60 C61 1.529(2)
C60 C62 1.536(2)
C101 C102 1.377(3)
C101 C106 1.382(3)
C102 C103 1.378(3)
C103 C104 1.372(4)
C104 C105 1.368(4)
C105 C106 1.379(4)

loop_
_geom_torsion_atom_site_label_1
_geom_torsion_atom_site_label_2
_geom_torsion_atom_site_label_3
_geom_torsion_atom_site_label_4
_geom_torsion
C3 B1 B2 C2 -33.4(2)
Cl2 B1 B2 C2 91.61(16)
Cl1 B1 B2 C2 -158.07(13)
C3 B1 B2 C1 158.83(14)
Cl2 B1 B2 C1 -76.20(13)
Cl1 B1 B2 C1 34.12(15)
B2 B1 C3 N9 -48.7(2)
Cl2 B1 C3 N9 -170.52(11)
Cl1 B1 C3 N9 80.80(14)
B2 B1 C3 N6 148.76(14)
Cl2 B1 C3 N6 26.95(17)
Cl1 B1 C3 N6 -81.73(15)
N9 C3 N6 C7 -1.33(15)
B1 C3 N6 C7 164.16(13)
N9 C3 N6 C11 173.70(13)
B1 C3 N6 C11 -20.8(2)
C3 N6 C7 C8 0.82(17)
C11 N6 C7 C8 -175.03(12)
N6 C7 C8 N9 0.04(16)
N6 C3 N9 C8 1.36(15)
B1 C3 N9 C8 -164.47(13)
N6 C3 N9 C51 -175.96(13)
B1 C3 N9 C51 18.2(2)
C7 C8 N9 C3 -0.90(16)
C7 C8 N9 C51 176.72(12)
C3 N6 C11 C16 95.01(18)
C7 N6 C11 C16 -90.22(16)
C3 N6 C11 C12 -93.07(18)
C7 N6 C11 C12 81.69(16)
C16 C11 C12 C13 -2.0(2)
N6 C11 C12 C13 -173.63(13)
C16 C11 C12 C17 176.56(14)
N6 C11 C12 C17 5.0(2)
C11 C12 C13 C14 -1.0(2)
C17 C12 C13 C14 -179.64(14)
C12 C13 C14 C15 2.1(2)
C13 C14 C15 C16 -0.2(2)
C14 C15 C16 C11 -2.6(2)
C14 C15 C16 C20 173.40(14)
C12 C11 C16 C15 3.8(2)
N6 C11 C16 C15 175.26(13)
C12 C11 C16 C20 -172.06(14)
N6 C11 C16 C20 -0.6(2)
C13 C12 C17 C18 -45.62(19)
C11 C12 C17 C18 135.83(15)
C13 C12 C17 C19 77.80(19)
C11 C12 C17 C19 -100.75(18)
C15 C16 C20 C21 50.02(19)
C11 C16 C20 C21 -134.20(15)
C15 C16 C20 C22 -73.48(18)
C11 C16 C20 C22 102.30(17)
C2 B2 C1 C36 115.14(15)
B1 B2 C1 C36 -74.51(17)
C2 B2 C1 C32 -64.63(17)
B1 B2 C1 C32 105.72(15)
C36 C1 C32 C33 1.7(2)
B2 C1 C32 C33 -178.48(13)
C36 C1 C32 C37 -178.22(14)
B2 C1 C32 C37 1.6(2)
C1 C32 C33 C34 -1.3(2)
C37 C32 C33 C34 178.69(15)
C32 C33 C34 C35 0.0(2)
C32 C33 C34 C38 -179.34(15)
C33 C34 C35 C36 0.8(2)
C38 C34 C35 C36 -179.87(15)
C34 C35 C36 C1 -0.3(2)
C34 C35 C36 C39 -178.35(14)
C32 C1 C36 C35 -1.0(2)
B2 C1 C36 C35 179.24(13)
C32 C1 C36 C39 176.93(13)
B2 C1 C36 C39 -2.8(2)
C1 B2 C2 C46 117.04(16)
B1 B2 C2 C46 -51.0(2)
C1 B2 C2 C42 -52.88(18)
B1 B2 C2 C42 139.07(16)
C46 C2 C42 C43 -5.0(2)
B2 C2 C42 C43 165.67(14)
C46 C2 C42 C47 172.12(14)
B2 C2 C42 C47 -17.2(2)
C2 C42 C43 C44 0.4(2)
C47 C42 C43 C44 -176.86(15)
C42 C43 C44 C45 3.0(2)
C42 C43 C44 C48 -179.57(16)
C43 C44 C45 C46 -1.7(3)
C48 C44 C45 C46 -179.07(17)
C44 C45 C46 C2 -3.1(3)
C44 C45 C46 C49 177.07(16)
C42 C2 C46 C45 6.3(2)
B2 C2 C46 C45 -163.99(15)
C42 C2 C46 C49 -173.91(15)
B2 C2 C46 C49 15.8(2)
C3 N9 C51 C52 -103.56(17)
C8 N9 C51 C52 79.32(17)
C3 N9 C51 C56 84.94(18)
C8 N9 C51 C56 -92.18(17)
C56 C51 C52 C53 -3.1(2)
N9 C51 C52 C53 -174.11(14)
C56 C51 C52 C57 171.88(14)
N9 C51 C52 C57 0.9(2)
C51 C52 C53 C54 1.5(2)
C57 C52 C53 C54 -173.74(16)
C52 C53 C54 C55 0.3(3)
C53 C54 C55 C56 -0.6(3)
C54 C55 C56 C51 -0.9(2)
C54 C55 C56 C60 176.70(16)
C52 C51 C56 C55 2.9(2)
N9 C51 C56 C55 173.90(14)
C52 C51 C56 C60 -174.72(14)
N9 C51 C56 C60 -3.7(2)
C51 C52 C57 C58 -96.00(18)
C53 C52 C57 C58 78.87(19)
C51 C52 C57 C59 142.20(16)
C53 C52 C57 C59 -42.9(2)
C55 C56 C60 C61 24.2(2)
C51 C56 C60 C61 -158.29(15)
C55 C56 C60 C62 -98.32(18)
C51 C56 C60 C62 79.17(19)
C106 C101 C102 C103 1.3(3)
C101 C102 C103 C104 -0.7(3)
C102 C103 C104 C105 -0.5(3)
C103 C104 C105 C106 1.0(4)
C104 C105 C106 C101 -0.4(3)
C102 C101 C106 C105 -0.7(3)
